data_2236649
loop_
_publ_author_name
'Akkurt, Mehmet'
'Marzouk, Adel A.'
'Abbasov, Vagif. M.'
'Abdelhamid, Antar A.'
'Gurbanov, Atash V.'

_publ_section_title
;
 2-(4-Methoxyphenyl)-4,5-diphenyl-1-(prop-2-en-1-yl)-1<i>H</i>-imidazole
;
_journal_coeditor_code SU2509
_journal_issue 11
_journal_name_full 'Acta Crystallographica Section E'
_journal_page_first o3113
_journal_page_last o3114
_journal_paper_doi 10.1107/S1600536812041979
_journal_volume 68
_journal_year 2012
_chemical_formula_iupac 'C25 H22 N2 O'
_chemical_formula_moiety 'C25 H22 N2 O'
_chemical_formula_sum 'C25 H22 N2 O'
_chemical_formula_weight 366.45
_chemical_name_systematic
;
2-(4-Methoxyphenyl)-4,5-diphenyl-1-(prop-2-en-1-yl)-1<i>H</i>-imidazole
;
_space_group_IT_number 14
_symmetry_cell_setting monoclinic
_symmetry_space_group_name_Hall '-P 2yn'
_symmetry_space_group_name_H-M 'P 1 21/n 1'
_atom_sites_solution_hydrogens difmap
_atom_sites_solution_primary direct
_atom_sites_solution_secondary difmap
_cell_angle_alpha 90
_cell_angle_beta 99.0261(7)
_cell_angle_gamma 90
_cell_formula_units_Z 8
_cell_length_a 18.3169(7)
_cell_length_b 9.6142(3)
_cell_length_c 23.1656(8)
_cell_measurement_reflns_used 9921
_cell_measurement_temperature 296
_cell_measurement_theta_max 28.80
_cell_measurement_theta_min 2.25
_cell_volume 4029.0(2)
_computing_cell_refinement 'SAINT-Plus (Bruker, 2001)'
_computing_data_collection 'APEX2 (Bruker, 2005)'
_computing_data_reduction 'SAINT-Plus (Bruker, 2001)'
_computing_molecular_graphics 'ORTEP-3 for Windows (Farrugia, 2012)'
_computing_publication_material 'WinGX (Farrugia, 2012) and PLATON (Spek, 2009)'
_computing_structure_refinement 'SHELXL-97 (Sheldrick, 2008)'
_computing_structure_solution 'SHELXS-97 (Sheldrick, 2008)'
_diffrn_ambient_temperature 296(2)
_diffrn_measured_fraction_theta_full 1.000
_diffrn_measured_fraction_theta_max 1.000
_diffrn_measurement_device_type 'Bruker APEXII CCD'
_diffrn_measurement_method '\f and \w scans'
_diffrn_radiation_monochromator graphite
_diffrn_radiation_source 'fine-focus sealed tube'
_diffrn_radiation_type MoK\a
_diffrn_radiation_wavelength 0.71073
_diffrn_reflns_av_R_equivalents 0.0262
_diffrn_reflns_av_sigmaI/netI 0.0196
_diffrn_reflns_limit_h_max 24
_diffrn_reflns_limit_h_min -24
_diffrn_reflns_limit_k_max 12
_diffrn_reflns_limit_k_min -12
_diffrn_reflns_limit_l_max 30
_diffrn_reflns_limit_l_min -30
_diffrn_reflns_number 44087
_diffrn_reflns_reduction_process
;
;
_diffrn_reflns_theta_full 27.50
_diffrn_reflns_theta_max 27.50
_diffrn_reflns_theta_min 1.52
_exptl_absorpt_coefficient_mu 0.074
_exptl_absorpt_correction_T_max 0.985
_exptl_absorpt_correction_T_min 0.978
_exptl_absorpt_correction_type multi-scan
_exptl_absorpt_process_details '(SADABS; Sheldrick, 2003)'
_exptl_crystal_colour colourless
_exptl_crystal_density_diffrn 1.208
_exptl_crystal_density_method 'Not Measured'
_exptl_crystal_description prism
_exptl_crystal_F_000 1552
_exptl_crystal_size_max 0.300
_exptl_crystal_size_mid 0.300
_exptl_crystal_size_min 0.200
_refine_diff_density_max 0.598
_refine_diff_density_min -0.393
_refine_ls_extinction_method none
_refine_ls_goodness_of_fit_ref 1.012
_refine_ls_hydrogen_treatment constr
_refine_ls_matrix_type full
_refine_ls_number_parameters 511
_refine_ls_number_reflns 9608
_refine_ls_number_restraints 37
_refine_ls_restrained_S_all 1.018
_refine_ls_R_factor_all 0.0813
_refine_ls_R_factor_gt 0.0584
_refine_ls_shift/su_max 0.000
_refine_ls_shift/su_mean 0.000
_refine_ls_structure_factor_coef Fsqd
_refine_ls_weighting_details 'calc w=1/[\s^2^(Fo^2^)+(0.0880P)^2^+1.3785P] where P=(Fo^2^+2Fc^2^)/3'
_refine_ls_weighting_scheme calc
_refine_ls_wR_factor_gt 0.1593
_refine_ls_wR_factor_ref 0.1810
_reflns_number_gt 6879
_reflns_number_total 9608
_reflns_threshold_expression I>2\s(I)
_cod_data_source_file su2509.cif
_cod_data_source_block I
_cod_original_sg_symbol_H-M 'P 21/n'
_cod_database_code 2236649
_cod_database_fobs_code 2236649

loop_
_symmetry_equiv_pos_site_id
_symmetry_equiv_pos_as_xyz
1 x,y,z
2 1/2-x,1/2+y,1/2-z
3 -x,-y,-z
4 1/2+x,1/2-y,1/2+z

loop_
_atom_site_aniso_label
_atom_site_aniso_U_11
_atom_site_aniso_U_22
_atom_site_aniso_U_33
_atom_site_aniso_U_12
_atom_site_aniso_U_13
_atom_site_aniso_U_23
O2 0.0490(8) 0.0850(11) 0.0688(9) -0.0031(7) -0.0075(7) -0.0143(8)
N3 0.0471(8) 0.0474(8) 0.0463(8) -0.0054(6) 0.0015(6) -0.0007(6)
N4 0.0473(8) 0.0524(8) 0.0464(8) 0.0008(6) 0.0007(6) -0.0031(6)
C26 0.114(2) 0.085(2) 0.127(3) 0.0191(17) 0.056(2) 0.0053(18)
C27 0.0659(14) 0.0991(19) 0.0663(14) 0.0022(13) 0.0199(11) -0.0006(13)
C28 0.0536(11) 0.0711(13) 0.0527(11) -0.0136(9) 0.0070(8) 0.0046(9)
C29 0.0467(9) 0.0371(8) 0.0481(9) -0.0014(7) 0.0010(7) -0.0012(7)
C30 0.0464(9) 0.0415(8) 0.0452(9) 0.0026(7) 0.0009(7) -0.0020(7)
C31 0.0476(9) 0.0447(9) 0.0471(9) -0.0002(7) 0.0018(7) -0.0038(7)
C32 0.0437(8) 0.0422(8) 0.0433(8) -0.0041(7) 0.0029(7) 0.0030(7)
C33 0.0883(15) 0.0410(9) 0.0477(10) -0.0088(9) -0.0010(10) 0.0042(8)
C34 0.0916(16) 0.0606(12) 0.0475(10) -0.0196(11) 0.0047(10) -0.0042(9)
C35 0.0567(11) 0.0866(15) 0.0419(9) -0.0046(10) 0.0024(8) 0.0066(10)
C36 0.0623(12) 0.0677(13) 0.0545(11) 0.0161(10) 0.0088(9) 0.0204(10)
C37 0.0601(11) 0.0434(9) 0.0565(11) 0.0055(8) 0.0096(9) 0.0045(8)
C38 0.0468(9) 0.0560(11) 0.0495(14) 0.0054(8) 0.0060(8) -0.0034(10)
C38' 0.0468(9) 0.0560(11) 0.0495(14) 0.0054(8) 0.0060(8) -0.0034(10)
C39 0.0537(16) 0.059(4) 0.050(3) -0.005(2) 0.0055(17) 0.002(3)
C39' 0.0537(16) 0.059(4) 0.050(3) -0.005(2) 0.0055(17) 0.002(3)
C40 0.0494(12) 0.062(4) 0.063(4) -0.0012(17) 0.0008(17) -0.002(3)
C40' 0.0494(12) 0.062(4) 0.063(4) -0.0012(17) 0.0008(17) -0.002(3)
C41 0.0475(12) 0.155(3) 0.076(2) -0.0038(15) 0.0157(11) -0.0006(18)
C41' 0.0475(12) 0.155(3) 0.076(2) -0.0038(15) 0.0157(11) -0.0006(18)
C42 0.0684(17) 0.164(9) 0.0612(18) -0.014(4) 0.0200(14) 0.000(4)
C42' 0.0684(17) 0.164(9) 0.0612(18) -0.014(4) 0.0200(14) 0.000(4)
C43 0.0554(13) 0.160(8) 0.0508(16) -0.010(3) 0.0063(11) -0.004(4)
C43' 0.0554(13) 0.160(8) 0.0508(16) -0.010(3) 0.0063(11) -0.004(4)
C44 0.0468(9) 0.0524(10) 0.0463(9) -0.0024(8) 0.0007(7) -0.0043(8)
C45 0.0620(12) 0.0536(11) 0.0813(15) -0.0116(9) -0.0135(11) 0.0102(10)
C46 0.0626(12) 0.0589(12) 0.0763(14) -0.0019(10) -0.0146(11) 0.0088(11)
C47 0.0454(9) 0.0670(12) 0.0437(9) -0.0036(8) 0.0027(7) -0.0118(8)
C48 0.0563(11) 0.0535(11) 0.0649(12) -0.0104(9) 0.0028(9) -0.0119(9)
C49 0.0562(11) 0.0491(10) 0.0623(12) -0.0007(8) 0.0012(9) -0.0047(9)
C50 0.0544(12) 0.106(2) 0.0837(16) 0.0134(13) -0.0106(11) -0.0220(15)
O1 0.0573(9) 0.1517(17) 0.0435(8) 0.0046(10) -0.0027(6) 0.0062(9)
N1 0.0393(7) 0.0465(8) 0.0453(7) 0.0014(6) 0.0050(6) 0.0036(6)
N2 0.0417(7) 0.0500(8) 0.0476(8) 0.0008(6) 0.0049(6) 0.0033(6)
C1 0.0707(15) 0.0872(19) 0.0921(18) 0.0264(13) 0.0075(13) -0.0095(14)
C2 0.0370(9) 0.1041(19) 0.0649(13) 0.0000(10) 0.0093(9) -0.0013(12)
C3 0.0464(9) 0.0589(11) 0.0550(10) -0.0126(8) 0.0059(8) 0.0041(8)
C4 0.0457(9) 0.0420(8) 0.0457(9) 0.0041(7) 0.0034(7) 0.0030(7)
C5 0.0433(8) 0.0430(9) 0.0469(9) 0.0016(7) 0.0043(7) 0.0036(7)
C6 0.0388(8) 0.0429(8) 0.0477(9) 0.0022(7) 0.0048(7) 0.0016(7)
C7 0.0421(9) 0.0488(9) 0.0460(9) -0.0007(7) 0.0032(7) 0.0041(7)
C8 0.0590(12) 0.0499(11) 0.0785(14) 0.0038(9) -0.0151(10) -0.0015(10)
C9 0.0599(13) 0.0715(15) 0.0908(17) 0.0033(11) -0.0231(12) 0.0118(13)
C10 0.0615(13) 0.0886(17) 0.0625(13) -0.0146(12) -0.0126(10) 0.0015(12)
C11 0.0801(15) 0.0712(14) 0.0647(13) -0.0081(12) -0.0017(11) -0.0190(11)
C12 0.0610(11) 0.0561(11) 0.0600(11) 0.0058(9) 0.0029(9) -0.0050(9)
C13 0.0543(10) 0.0437(9) 0.0515(10) 0.0005(8) 0.0109(8) 0.0048(7)
C14 0.0766(15) 0.0973(18) 0.0597(13) -0.0072(13) 0.0057(11) 0.0277(12)
C15 0.126(3) 0.111(2) 0.0597(14) -0.0142(19) 0.0208(15) 0.0292(14)
C16 0.126(3) 0.0722(16) 0.0857(19) -0.0062(16) 0.0581(18) 0.0139(13)
C17 0.0759(15) 0.0681(14) 0.103(2) -0.0029(12) 0.0446(15) 0.0042(13)
C18 0.0592(12) 0.0637(12) 0.0671(13) -0.0022(10) 0.0172(10) 0.0035(10)
C19 0.0405(8) 0.0456(9) 0.0471(9) 0.0012(7) 0.0028(7) -0.0003(7)
C20 0.0401(9) 0.0699(12) 0.0514(10) -0.0025(8) 0.0082(7) -0.0012(9)
C21 0.0375(9) 0.0860(14) 0.0516(10) -0.0002(9) -0.0019(8) -0.0033(10)
C22 0.0491(10) 0.0773(13) 0.0437(9) 0.0007(9) -0.0009(8) -0.0021(9)
C23 0.0454(10) 0.0815(14) 0.0470(10) 0.0019(9) 0.0081(8) 0.0015(9)
C24 0.0366(8) 0.0694(12) 0.0500(10) 0.0045(8) 0.0022(7) 0.0023(9)
C25 0.0859(19) 0.259(5) 0.0510(14) 0.016(3) 0.0110(13) 0.032(2)

loop_
_atom_site_type_symbol
_atom_site_label
_atom_site_fract_x
_atom_site_fract_y
_atom_site_fract_z
_atom_site_U_iso_or_equiv
_atom_site_thermal_displace_type
_atom_site_calc_flag
_atom_site_refinement_flags
_atom_site_occupancy
_atom_site_disorder_assembly
_atom_site_disorder_group
O O2 0.35130(8) 0.31803(17) 0.03555(7) 0.0694(5) Uani d . 1.000 A .
N N3 0.65418(8) 0.34591(15) 0.21941(6) 0.0476(5) Uani d . 1.000 A .
N N4 0.69985(8) 0.39192(16) 0.13852(6) 0.0494(5) Uani d . 1.000 A .
C C26 0.57202(19) 0.5661(3) 0.26307(15) 0.1047(14) Uani d . 1.000 . .
C C27 0.56204(13) 0.4411(3) 0.27676(11) 0.0761(9) Uani d . 1.000 . .
C C28 0.60026(11) 0.3178(2) 0.25849(9) 0.0593(7) Uani d . 1.000 . .
C C29 0.72817(10) 0.37696(17) 0.23660(8) 0.0447(5) Uani d . 1.000 A .
C C30 0.75584(10) 0.40284(17) 0.18608(7) 0.0450(5) Uani d D 1.000 . .
C C31 0.63998(10) 0.35807(18) 0.16008(8) 0.0471(5) Uani d . 1.000 . .
C C32 0.76131(9) 0.38301(17) 0.29897(7) 0.0435(5) Uani d . 1.000 . .
C C33 0.77225(13) 0.5095(2) 0.32740(8) 0.0603(7) Uani d . 1.000 A .
C C34 0.80412(13) 0.5164(2) 0.38539(9) 0.0672(7) Uani d . 1.000 . .
C C35 0.82503(11) 0.3971(3) 0.41585(9) 0.0623(7) Uani d . 1.000 A .
C C36 0.81407(12) 0.2707(2) 0.38842(9) 0.0615(7) Uani d . 1.000 . .
C C37 0.78263(11) 0.2638(2) 0.33034(9) 0.0533(6) Uani d . 1.000 A .
C C38 0.8320(4) 0.4410(18) 0.1789(7) 0.0509(7) Uani d GDU 0.500 A 1
C C38' 0.8312(5) 0.4382(18) 0.1761(7) 0.0509(7) Uani d DP 0.500 A 2
C C39 0.8898(7) 0.4463(14) 0.2255(5) 0.0545(17) Uani d GUP 0.500 A 1
C C39' 0.8940(7) 0.4217(15) 0.2157(5) 0.0545(17) Uani d P 0.500 A 2
C C40 0.9605(5) 0.4819(14) 0.2159(5) 0.0590(19) Uani d GUP 0.500 A 1
C C40' 0.9631(6) 0.4565(14) 0.2053(5) 0.0590(19) Uani d P 0.500 A 2
C C41 0.9733(4) 0.5123(16) 0.1597(6) 0.0922(13) Uani d GP 0.500 A 1
C C41' 0.9742(5) 0.5161(18) 0.1565(7) 0.0922(13) Uani d P 0.500 A 2
C C42 0.9155(7) 0.5070(13) 0.1131(5) 0.097(3) Uani d GUP 0.500 A 1
C C42' 0.9129(7) 0.5598(14) 0.1165(5) 0.097(3) Uani d P 0.500 A 2
C C43 0.8448(5) 0.4713(15) 0.1227(6) 0.089(3) Uani d GUP 0.500 A 1
C C43' 0.8435(6) 0.5163(16) 0.1255(6) 0.089(3) Uani d P 0.500 A 2
C C44 0.56529(10) 0.34450(19) 0.12565(8) 0.0492(5) Uani d . 1.000 A .
C C45 0.53132(12) 0.4605(2) 0.09929(10) 0.0683(7) Uani d . 1.000 . .
C C46 0.46031(12) 0.4561(2) 0.06839(10) 0.0687(7) Uani d . 1.000 A .
C C47 0.42230(10) 0.3326(2) 0.06372(8) 0.0525(6) Uani d . 1.000 . .
C C48 0.45600(11) 0.2144(2) 0.08847(9) 0.0590(7) Uani d . 1.000 A .
C C49 0.52640(11) 0.2200(2) 0.11945(9) 0.0567(6) Uani d . 1.000 . .
C C50 0.31184(13) 0.4411(3) 0.01802(12) 0.0837(9) Uani d . 1.000 . .
O O1 0.41271(8) 0.5961(2) 0.51655(6) 0.0853(7) Uani d . 1.000 . .
N N1 0.24289(8) 0.67256(15) 0.24563(6) 0.0439(4) Uani d . 1.000 . .
N N2 0.35708(8) 0.74733(15) 0.24549(6) 0.0467(4) Uani d . 1.000 . .
C C1 0.13887(15) 0.8646(3) 0.28108(12) 0.0839(10) Uani d . 1.000 . .
C C2 0.12641(11) 0.7324(3) 0.28092(10) 0.0685(8) Uani d . 1.000 . .
C C3 0.17539(10) 0.6195(2) 0.26386(9) 0.0537(6) Uani d . 1.000 . .
C C4 0.24870(9) 0.70292(17) 0.18810(8) 0.0449(5) Uani d . 1.000 . .
C C5 0.32016(9) 0.74795(18) 0.18908(8) 0.0447(5) Uani d . 1.000 . .
C C6 0.30977(9) 0.70180(17) 0.27875(7) 0.0434(5) Uani d . 1.000 . .
C C7 0.18709(9) 0.67909(18) 0.13956(8) 0.0460(5) Uani d . 1.000 . .
C C8 0.13833(11) 0.7848(2) 0.11944(10) 0.0652(7) Uani d . 1.000 . .
C C9 0.08342(13) 0.7631(3) 0.07206(12) 0.0778(9) Uani d . 1.000 . .
C C10 0.07678(13) 0.6373(3) 0.04448(10) 0.0733(8) Uani d . 1.000 . .
C C11 0.12369(14) 0.5311(3) 0.06443(10) 0.0734(8) Uani d . 1.000 . .
C C12 0.17867(12) 0.5519(2) 0.11174(9) 0.0597(6) Uani d . 1.000 . .
C C13 0.35943(10) 0.78571(19) 0.14044(8) 0.0496(6) Uani d . 1.000 . .
C C14 0.32434(15) 0.8064(3) 0.08369(10) 0.0784(9) Uani d . 1.000 . .
C C15 0.3645(2) 0.8332(3) 0.03948(12) 0.0982(13) Uani d . 1.000 . .
C C16 0.43927(19) 0.8436(3) 0.05000(13) 0.0902(13) Uani d . 1.000 . .
C C17 0.47490(15) 0.8273(3) 0.10583(13) 0.0791(10) Uani d . 1.000 . .
C C18 0.43551(12) 0.7975(2) 0.15076(10) 0.0626(7) Uani d . 1.000 . .
C C19 0.33115(9) 0.67911(18) 0.34176(8) 0.0448(5) Uani d . 1.000 . .
C C20 0.40664(10) 0.6643(2) 0.36323(8) 0.0537(6) Uani d . 1.000 . .
C C21 0.43180(10) 0.6392(2) 0.42109(9) 0.0593(6) Uani d . 1.000 . .
C C22 0.38231(11) 0.6259(2) 0.46035(8) 0.0576(6) Uani d . 1.000 . .
C C23 0.30776(10) 0.6440(2) 0.44088(8) 0.0579(7) Uani d . 1.000 . .
C C24 0.28301(10) 0.6711(2) 0.38261(8) 0.0525(6) Uani d . 1.000 . .
C C25 0.36398(18) 0.5660(5) 0.55645(12) 0.1319(18) Uani d . 1.000 . .
H H26A 0.60660 0.58750 0.23900 0.1260 Uiso c R 1.000 . .
H H26B 0.54480 0.63670 0.27710 0.1260 Uiso c R 1.000 . .
H H27 0.52690 0.42530 0.30090 0.0910 Uiso c R 1.000 . .
H H28A 0.62550 0.27160 0.29320 0.0710 Uiso c R 1.000 . .
H H28B 0.56340 0.25390 0.23900 0.0710 Uiso c R 1.000 . .
H H33 0.75790 0.59110 0.30720 0.0720 Uiso c R 1.000 . .
H H34 0.81140 0.60230 0.40380 0.0810 Uiso c R 1.000 A .
H H35 0.84660 0.40180 0.45490 0.0750 Uiso c R 1.000 . .
H H36 0.82790 0.18950 0.40900 0.0740 Uiso c R 1.000 A .
H H37 0.77570 0.17760 0.31210 0.0640 Uiso c R 1.000 . .
H H39 0.88130 0.42600 0.26310 0.0650 Uiso c RP 0.500 A 1
H H39' 0.88950 0.38450 0.25200 0.0650 Uiso c RP 0.500 A 2
H H40 0.99920 0.48550 0.24710 0.0710 Uiso c RP 0.500 A 1
H H40' 1.00360 0.43720 0.23380 0.0710 Uiso c RP 0.500 A 2
H H41 1.02060 0.53610 0.15320 0.1100 Uiso c RP 0.500 A 1
H H41' 1.02190 0.52920 0.14860 0.1100 Uiso c RP 0.500 A 2
H H42 0.92400 0.52730 0.07540 0.1160 Uiso c RP 0.500 A 1
H H42' 0.91870 0.61610 0.08490 0.1160 Uiso c RP 0.500 A 2
H H43 0.80610 0.46780 0.09150 0.1070 Uiso c RP 0.500 A 1
H H43' 0.80290 0.53860 0.09760 0.1070 Uiso c RP 0.500 A 2
H H45 0.55680 0.54450 0.10230 0.0820 Uiso c R 1.000 A .
H H46 0.43850 0.53620 0.05090 0.0820 Uiso c R 1.000 . .
H H48 0.43100 0.12990 0.08420 0.0710 Uiso c R 1.000 . .
H H49 0.54820 0.13950 0.13650 0.0680 Uiso c R 1.000 A .
H H50A 0.26310 0.41760 -0.00130 0.1250 Uiso c R 1.000 A .
H H50B 0.33730 0.49220 -0.00830 0.1250 Uiso c R 1.000 . .
H H50C 0.30820 0.49710 0.05180 0.1250 Uiso c R 1.000 . .
H H1A 0.18210 0.89830 0.26980 0.1010 Uiso c R 1.000 . .
H H1B 0.10470 0.92610 0.29250 0.1010 Uiso c R 1.000 . .
H H2 0.08240 0.70420 0.29260 0.0820 Uiso c R 1.000 . .
H H3A 0.18860 0.55720 0.29680 0.0640 Uiso c R 1.000 . .
H H3B 0.14810 0.56600 0.23210 0.0640 Uiso c R 1.000 . .
H H8 0.14250 0.87100 0.13790 0.0780 Uiso c R 1.000 . .
H H9 0.05080 0.83460 0.05890 0.0930 Uiso c R 1.000 . .
H H10 0.04040 0.62380 0.01210 0.0880 Uiso c R 1.000 . .
H H11 0.11860 0.44480 0.04610 0.0880 Uiso c R 1.000 . .
H H12 0.21040 0.47920 0.12500 0.0720 Uiso c R 1.000 . .
H H14 0.27300 0.80210 0.07530 0.0940 Uiso c R 1.000 . .
H H15 0.33990 0.84440 0.00150 0.1180 Uiso c R 1.000 . .
H H16 0.46570 0.86150 0.01970 0.1080 Uiso c R 1.000 . .
H H17 0.52600 0.83620 0.11380 0.0950 Uiso c R 1.000 . .
H H18 0.46070 0.78520 0.18850 0.0750 Uiso c R 1.000 . .
H H20 0.44060 0.67170 0.33740 0.0640 Uiso c R 1.000 . .
H H21 0.48230 0.63100 0.43410 0.0710 Uiso c R 1.000 . .
H H23 0.27420 0.63790 0.46700 0.0690 Uiso c R 1.000 . .
H H24 0.23270 0.68450 0.37020 0.0630 Uiso c R 1.000 . .
H H25A 0.39200 0.54800 0.59430 0.1980 Uiso c R 1.000 . .
H H25B 0.33500 0.48570 0.54330 0.1980 Uiso c R 1.000 . .
H H25C 0.33190 0.64410 0.55880 0.1980 Uiso c R 1.000 . .

loop_
_atom_type_symbol
_atom_type_description
_atom_type_scat_dispersion_real
_atom_type_scat_dispersion_imag
_atom_type_scat_source
C C 0.0033 0.0016 ' International Tables Vol C Tables 4.2.6.8 and 6.1.1.4'
H H 0.0000 0.0000 ' International Tables Vol C Tables 4.2.6.8 and 6.1.1.4'
N N 0.0061 0.0033 ' International Tables Vol C Tables 4.2.6.8 and 6.1.1.4'
O O 0.0106 0.0060 ' International Tables Vol C Tables 4.2.6.8 and 6.1.1.4'

loop_
_geom_angle_atom_site_label_1
_geom_angle_atom_site_label_2
_geom_angle_atom_site_label_3
_geom_angle
_geom_angle_publ_flag
C47 O2 C50 117.18(17) no
C22 O1 C25 117.56(18) no
C28 N3 C29 125.90(15) no
C28 N3 C31 126.73(15) no
C29 N3 C31 107.16(15) no
C30 N4 C31 105.89(14) no
C3 N1 C6 129.33(15) no
C3 N1 C4 123.27(15) no
C4 N1 C6 107.40(14) no
C5 N2 C6 106.62(14) no
C26 C27 C28 126.9(3) no
N3 C28 C27 115.21(17) no
N3 C29 C30 105.69(15) no
N3 C29 C32 121.55(15) no
C30 C29 C32 132.70(17) no
N4 C30 C38 121.6(6) no
N4 C30 C38' 119.1(6) no
N4 C30 C29 109.79(16) no
C38 C30 C38' 2.7(9) no
C29 C30 C38 128.6(6) no
C29 C30 C38' 131.1(6) no
N4 C31 C44 125.00(16) no
N3 C31 C44 123.42(16) no
N3 C31 N4 111.44(16) no
C29 C32 C37 121.39(15) no
C33 C32 C37 118.14(16) no
C29 C32 C33 120.46(15) no
C32 C33 C34 120.91(17) no
C33 C34 C35 120.19(19) no
C34 C35 C36 119.65(19) no
C35 C36 C37 120.19(19) no
C32 C37 C36 120.92(18) no
C30 C38 C43 117.3(10) no
C30 C38 C39 122.7(12) no
C39 C38 C43 120.0(9) no
C30 C38' C39' 125.4(13) no
C30 C38' C43' 121.2(10) no
C39' C38' C43' 112.7(10) no
C38 C39 C40 120.0(11) no
C38' C39' C40' 124.1(12) no
C39 C40 C41 120.0(10) no
C39' C40' C41' 122.2(11) no
C40 C41 C42 120.0(9) no
C40' C41' C42' 118.9(10) no
C41 C42 C43 120.0(11) no
C41' C42' C43' 117.9(12) no
C38 C43 C42 120.0(11) no
C38' C43' C42' 123.0(11) no
C31 C44 C45 119.02(17) no
C45 C44 C49 117.70(18) no
C31 C44 C49 123.26(17) no
C44 C45 C46 121.94(18) no
C45 C46 C47 119.44(18) no
C46 C47 C48 119.56(18) no
O2 C47 C46 123.99(18) no
O2 C47 C48 116.45(17) no
C47 C48 C49 120.55(18) no
C44 C49 C48 120.77(18) no
C27 C26 H26A 120.00 no
H26A C26 H26B 120.00 no
C27 C26 H26B 120.00 no
C26 C27 H27 117.00 no
C28 C27 H27 117.00 no
N3 C28 H28B 108.00 no
C27 C28 H28A 108.00 no
N3 C28 H28A 108.00 no
C27 C28 H28B 108.00 no
H28A C28 H28B 108.00 no
C32 C33 H33 120.00 no
C34 C33 H33 119.00 no
C33 C34 H34 120.00 no
C35 C34 H34 120.00 no
C36 C35 H35 120.00 no
C34 C35 H35 120.00 no
C37 C36 H36 120.00 no
C35 C36 H36 120.00 no
C32 C37 H37 120.00 no
C36 C37 H37 119.00 no
C40 C39 H39 120.00 no
C38 C39 H39 120.00 no
C38' C39' H39' 118.00 no
C40' C39' H39' 118.00 no
C41 C40 H40 120.00 no
C39 C40 H40 120.00 no
C41' C40' H40' 119.00 no
C39' C40' H40' 119.00 no
C40 C41 H41 120.00 no
C42 C41 H41 120.00 no
C42' C41' H41' 121.00 no
C40' C41' H41' 120.00 no
C43 C42 H42 120.00 no
C41 C42 H42 120.00 no
C41' C42' H42' 121.00 no
C43' C42' H42' 121.00 no
C42 C43 H43 120.00 no
C38 C43 H43 120.00 no
C38' C43' H43' 118.00 no
C42' C43' H43' 119.00 no
C44 C45 H45 119.00 no
C46 C45 H45 119.00 no
C47 C46 H46 120.00 no
C45 C46 H46 120.00 no
C49 C48 H48 120.00 no
C47 C48 H48 120.00 no
C44 C49 H49 120.00 no
C48 C49 H49 120.00 no
H50A C50 H50C 109.00 no
H50B C50 H50C 109.00 no
O2 C50 H50A 109.00 no
O2 C50 H50B 110.00 no
O2 C50 H50C 109.00 no
H50A C50 H50B 109.00 no
C1 C2 C3 126.9(2) no
N1 C3 C2 113.08(17) no
N1 C4 C5 105.49(15) no
N1 C4 C7 122.27(15) no
C5 C4 C7 132.16(17) no
N2 C5 C4 109.84(16) no
N2 C5 C13 120.11(15) no
C4 C5 C13 129.95(17) no
N1 C6 N2 110.63(14) no
N1 C6 C19 127.08(15) no
N2 C6 C19 122.17(15) no
C4 C7 C8 121.10(16) no
C4 C7 C12 120.53(16) no
C8 C7 C12 118.32(18) no
C7 C8 C9 120.4(2) no
C8 C9 C10 120.4(2) no
C9 C10 C11 119.9(2) no
C10 C11 C12 120.1(2) no
C7 C12 C11 120.9(2) no
C5 C13 C14 123.49(19) no
C5 C13 C18 119.21(17) no
C14 C13 C18 117.3(2) no
C13 C14 C15 120.7(3) no
C14 C15 C16 121.5(3) no
C15 C16 C17 118.8(3) no
C16 C17 C18 120.5(3) no
C13 C18 C17 121.1(2) no
C6 C19 C20 117.57(15) no
C6 C19 C24 125.84(16) no
C20 C19 C24 116.60(17) no
C19 C20 C21 121.83(17) no
C20 C21 C22 120.27(18) no
O1 C22 C21 115.75(18) no
O1 C22 C23 124.98(17) no
C21 C22 C23 119.27(17) no
C22 C23 C24 119.99(17) no
C19 C24 C23 121.95(17) no
C2 C1 H1A 120.00 no
C2 C1 H1B 120.00 no
H1A C1 H1B 120.00 no
C1 C2 H2 117.00 no
C3 C2 H2 117.00 no
N1 C3 H3A 109.00 no
N1 C3 H3B 109.00 no
C2 C3 H3A 109.00 no
C2 C3 H3B 109.00 no
H3A C3 H3B 108.00 no
C7 C8 H8 120.00 no
C9 C8 H8 120.00 no
C8 C9 H9 120.00 no
C10 C9 H9 120.00 no
C9 C10 H10 120.00 no
C11 C10 H10 120.00 no
C10 C11 H11 120.00 no
C12 C11 H11 120.00 no
C7 C12 H12 120.00 no
C11 C12 H12 120.00 no
C13 C14 H14 120.00 no
C15 C14 H14 120.00 no
C14 C15 H15 119.00 no
C16 C15 H15 119.00 no
C15 C16 H16 121.00 no
C17 C16 H16 121.00 no
C16 C17 H17 120.00 no
C18 C17 H17 120.00 no
C13 C18 H18 119.00 no
C17 C18 H18 119.00 no
C19 C20 H20 119.00 no
C21 C20 H20 119.00 no
C20 C21 H21 120.00 no
C22 C21 H21 120.00 no
C22 C23 H23 120.00 no
C24 C23 H23 120.00 no
C19 C24 H24 119.00 no
C23 C24 H24 119.00 no
O1 C25 H25A 109.00 no
O1 C25 H25B 109.00 no
O1 C25 H25C 109.00 no
H25A C25 H25B 110.00 no
H25A C25 H25C 109.00 no
H25B C25 H25C 110.00 no

loop_
_geom_bond_atom_site_label_1
_geom_bond_atom_site_label_2
_geom_bond_distance
_geom_bond_publ_flag
O2 C47 1.368(2) no
O2 C50 1.413(3) no
O1 C22 1.364(2) no
O1 C25 1.412(3) no
N3 C31 1.363(2) no
N3 C29 1.384(2) no
N3 C28 1.466(3) no
N4 C30 1.386(2) no
N4 C31 1.315(2) no
N1 C4 1.385(2) no
N1 C6 1.369(2) no
N1 C3 1.460(2) no
N2 C5 1.374(2) no
N2 C6 1.321(2) no
C26 C27 1.264(4) no
C27 C28 1.472(3) no
C29 C30 1.369(2) no
C29 C32 1.478(2) no
C30 C38 1.477(9) no
C30 C38' 1.475(10) no
C31 C44 1.477(3) no
C32 C33 1.383(3) no
C32 C37 1.380(3) no
C33 C34 1.380(3) no
C34 C35 1.369(3) no
C35 C36 1.371(3) no
C36 C37 1.380(3) no
C38 C43 1.39(2) no
C38 C39 1.389(18) no
C38' C39' 1.363(18) no
C38' C43' 1.44(2) no
C39 C40 1.391(16) no
C39' C40' 1.367(17) no
C40 C41 1.390(18) no
C40' C41' 1.31(2) no
C41 C42 1.389(17) no
C41' C42' 1.403(18) no
C42 C43 1.391(16) no
C42' C43' 1.385(17) no
C44 C45 1.373(3) no
C44 C49 1.389(3) no
C45 C46 1.383(3) no
C46 C47 1.372(3) no
C47 C48 1.375(3) no
C48 C49 1.375(3) no
C26 H26B 0.9300 no
C26 H26A 0.9300 no
C27 H27 0.9300 no
C28 H28B 0.9700 no
C28 H28A 0.9700 no
C33 H33 0.9300 no
C34 H34 0.9300 no
C35 H35 0.9300 no
C36 H36 0.9300 no
C37 H37 0.9300 no
C39 H39 0.9300 no
C39' H39' 0.9300 no
C40 H40 0.9300 no
C40' H40' 0.9300 no
C41 H41 0.9300 no
C41' H41' 0.9300 no
C42 H42 0.9300 no
C42' H42' 0.9300 no
C43 H43 0.9300 no
C43' H43' 0.9300 no
C45 H45 0.9300 no
C46 H46 0.9300 no
C48 H48 0.9300 no
C49 H49 0.9300 no
C50 H50A 0.9600 no
C50 H50B 0.9600 no
C50 H50C 0.9600 no
C1 C2 1.291(4) no
C2 C3 1.500(3) no
C4 C5 1.376(2) no
C4 C7 1.481(2) no
C5 C13 1.474(3) no
C6 C19 1.467(2) no
C7 C8 1.385(3) no
C7 C12 1.380(3) no
C8 C9 1.383(3) no
C9 C10 1.364(4) no
C10 C11 1.367(4) no
C11 C12 1.382(3) no
C13 C14 1.384(3) no
C13 C18 1.381(3) no
C14 C15 1.376(4) no
C15 C16 1.357(5) no
C16 C17 1.363(4) no
C17 C18 1.386(4) no
C19 C20 1.401(3) no
C19 C24 1.393(3) no
C20 C21 1.369(3) no
C21 C22 1.387(3) no
C22 C23 1.380(3) no
C23 C24 1.380(3) no
C1 H1A 0.9300 no
C1 H1B 0.9300 no
C2 H2 0.9300 no
C3 H3A 0.9700 no
C3 H3B 0.9700 no
C8 H8 0.9300 no
C9 H9 0.9300 no
C10 H10 0.9300 no
C11 H11 0.9300 no
C12 H12 0.9300 no
C14 H14 0.9300 no
C15 H15 0.9300 no
C16 H16 0.9300 no
C17 H17 0.9300 no
C18 H18 0.9300 no
C20 H20 0.9300 no
C21 H21 0.9300 no
C23 H23 0.9300 no
C24 H24 0.9300 no
C25 H25A 0.9600 no
C25 H25B 0.9600 no
C25 H25C 0.9600 no

loop_
_geom_hbond_atom_site_label_D
_geom_hbond_atom_site_label_H
_geom_hbond_atom_site_label_A
_geom_hbond_site_symmetry_A
_geom_hbond_distance_DH
_geom_hbond_distance_HA
_geom_hbond_distance_DA
_geom_hbond_angle_DHA
_geom_hbond_publ_flag
C8 H8 Cg5 2_555 0.93 2.87 3.585(2) 135 yes
C28 H28A Cg2 2_645 0.97 2.99 3.655(6) 127 yes
C33 H33 Cg1 2_655 0.93 2.86 3.592(2) 137 yes
C37 H37 Cg1 2_645 0.93 2.96 3.789(2) 150 yes
C41 H41 Cg3 1_655 0.93 2.90 3.772(10) 157 yes
C41' H41' Cg3 1_655 0.93 2.85 3.705(12) 154 yes
C46 H46 Cg4 1_555 0.93 3.00 3.712(2) 135 yes

loop_
_geom_torsion_atom_site_label_1
_geom_torsion_atom_site_label_2
_geom_torsion_atom_site_label_3
_geom_torsion_atom_site_label_4
_geom_torsion
_geom_torsion_publ_flag
C50 O2 C47 C46 -9.7(3) no
C50 O2 C47 C48 170.20(19) no
C25 O1 C22 C23 7.5(4) no
C25 O1 C22 C21 -172.9(3) no
C31 N3 C28 C27 -85.4(2) no
C29 N3 C28 C27 88.6(2) no
C31 N3 C29 C30 -1.67(18) no
C31 N3 C29 C32 175.86(15) no
C28 N3 C31 N4 176.12(16) no
C28 N3 C31 C44 0.2(3) no
C29 N3 C31 N4 1.2(2) no
C28 N3 C29 C30 -176.65(16) no
C28 N3 C29 C32 0.9(3) no
C29 N3 C31 C44 -174.72(16) no
C31 N4 C30 C38' 179.2(8) no
C30 N4 C31 N3 -0.2(2) no
C30 N4 C31 C44 175.64(16) no
C31 N4 C30 C38 -179.5(8) no
C31 N4 C30 C29 -0.90(19) no
C6 N1 C4 C5 0.80(18) no
C3 N1 C6 C19 3.6(3) no
C6 N1 C4 C7 177.86(15) no
C3 N1 C6 N2 179.59(16) no
C4 N1 C3 C2 -91.9(2) no
C6 N1 C3 C2 88.0(2) no
C3 N1 C4 C5 -179.30(15) no
C3 N1 C4 C7 -2.2(2) no
C4 N1 C6 N2 -0.53(19) no
C4 N1 C6 C19 -176.52(16) no
C6 N2 C5 C4 0.50(19) no
C5 N2 C6 C19 176.24(15) no
C6 N2 C5 C13 -176.24(16) no
C5 N2 C6 N1 0.02(18) no
C26 C27 C28 N3 -1.3(4) no
C30 C29 C32 C37 -102.5(2) no
N3 C29 C30 N4 1.60(19) no
N3 C29 C30 C38 -180.0(9) no
N3 C29 C30 C38' -178.5(9) no
C32 C29 C30 N4 -175.53(17) no
C32 C29 C30 C38 2.9(9) no
C32 C29 C30 C38' 4.4(9) no
N3 C29 C32 C33 -99.7(2) no
N3 C29 C32 C37 80.8(2) no
C30 C29 C32 C33 77.1(3) no
N4 C30 C38 C43 2.6(17) no
C29 C30 C38 C39 4.8(19) no
C29 C30 C38 C43 -175.6(9) no
N4 C30 C38' C39' -164.1(12) no
N4 C30 C38' C43' 26.4(17) no
C29 C30 C38' C39' 16(2) no
C29 C30 C38' C43' -153.5(10) no
N4 C30 C38 C39 -176.9(11) no
N3 C31 C44 C49 -68.3(3) no
N4 C31 C44 C45 -65.1(3) no
N4 C31 C44 C49 116.4(2) no
N3 C31 C44 C45 110.2(2) no
C37 C32 C33 C34 0.5(3) no
C29 C32 C37 C36 179.46(18) no
C29 C32 C33 C34 -179.1(2) no
C33 C32 C37 C36 -0.1(3) no
C32 C33 C34 C35 -0.4(4) no
C33 C34 C35 C36 -0.1(3) no
C34 C35 C36 C37 0.5(3) no
C35 C36 C37 C32 -0.4(3) no
C30 C38 C39 C40 179.5(12) no
C43 C38 C39 C40 0(2) no
C30 C38 C43 C42 -179.6(12) no
C39 C38 C43 C42 0(2) no
C30 C38' C39' C40' -179.5(13) no
C43' C38' C39' C40' -9(2) no
C30 C38' C43' C42' 175.5(12) no
C39' C38' C43' C42' 5(2) no
C38 C39 C40 C41 0(2) no
C38' C39' C40' C41' 4(2) no
C39 C40 C41 C42 0(2) no
C39' C40' C41' C42' 7(2) no
C40 C41 C42 C43 0(2) no
C40' C41' C42' C43' -11(2) no
C41 C42 C43 C38 0(2) no
C41' C42' C43' C38' 5(2) no
C49 C44 C45 C46 1.2(3) no
C31 C44 C49 C48 177.81(18) no
C31 C44 C45 C46 -177.4(2) no
C45 C44 C49 C48 -0.7(3) no
C44 C45 C46 C47 0.0(3) no
C45 C46 C47 O2 178.17(19) no
C45 C46 C47 C48 -1.7(3) no
C46 C47 C48 C49 2.2(3) no
O2 C47 C48 C49 -177.69(18) no
C47 C48 C49 C44 -1.0(3) no
C1 C2 C3 N1 -0.5(3) no
N1 C4 C5 N2 -0.81(19) no
N1 C4 C5 C13 175.52(17) no
C7 C4 C5 N2 -177.45(17) no
C7 C4 C5 C13 -1.1(3) no
N1 C4 C7 C8 94.8(2) no
N1 C4 C7 C12 -87.8(2) no
C5 C4 C7 C8 -89.1(3) no
C5 C4 C7 C12 88.4(3) no
N2 C5 C13 C14 -171.3(2) no
N2 C5 C13 C18 10.8(3) no
C4 C5 C13 C14 12.7(3) no
C4 C5 C13 C18 -165.25(19) no
N1 C6 C19 C20 155.90(17) no
N1 C6 C19 C24 -24.2(3) no
N2 C6 C19 C20 -19.7(2) no
N2 C6 C19 C24 160.20(18) no
C4 C7 C8 C9 176.6(2) no
C12 C7 C8 C9 -1.0(3) no
C4 C7 C12 C11 -176.56(19) no
C8 C7 C12 C11 1.0(3) no
C7 C8 C9 C10 -0.2(4) no
C8 C9 C10 C11 1.3(4) no
C9 C10 C11 C12 -1.3(4) no
C10 C11 C12 C7 0.1(4) no
C5 C13 C14 C15 -176.0(2) no
C18 C13 C14 C15 2.0(4) no
C5 C13 C18 C17 177.4(2) no
C14 C13 C18 C17 -0.7(3) no
C13 C14 C15 C16 -1.6(4) no
C14 C15 C16 C17 -0.2(4) no
C15 C16 C17 C18 1.5(4) no
C16 C17 C18 C13 -1.0(4) no
C6 C19 C20 C21 -178.27(17) no
C24 C19 C20 C21 1.8(3) no
C6 C19 C24 C23 177.41(18) no
C20 C19 C24 C23 -2.7(3) no
C19 C20 C21 C22 0.8(3) no
C20 C21 C22 O1 177.75(18) no
C20 C21 C22 C23 -2.7(3) no
O1 C22 C23 C24 -178.66(19) no
C21 C22 C23 C24 1.8(3) no
C22 C23 C24 C19 0.9(3) no
